data_7014342
loop_
_publ_author_name
'Zhao, Xiao-Qing'
'Cui, Ping'
'Zhao, Bin'
'Shi, Wei'
'Cheng, Peng'

_publ_section_title
;
 Investigation on structures, luminescent and magnetic properties of
 Ln(III)-M (M = Fe(II)(HS), Co(II)) coordination polymers.
;
_journal_issue 4
_journal_name_full 'Dalton transactions (Cambridge, England : 2003)'
_journal_page_first 805
_journal_page_last 819
_journal_paper_doi 10.1039/c0dt00516a
_journal_volume 40
_journal_year 2011
_chemical_formula_sum 'C21 H26 Co2 Dy N3 O24'
_chemical_formula_weight 984.81
_chemical_name_systematic
;
?
;
_space_group_IT_number 14
_symmetry_cell_setting monoclinic
_symmetry_space_group_name_Hall '-P 2ybc'
_symmetry_space_group_name_H-M 'P 1 21/c 1'
_atom_sites_solution_hydrogens geom
_atom_sites_solution_primary direct
_atom_sites_solution_secondary difmap
_audit_creation_method SHELXL-97
_cell_angle_alpha 90.00
_cell_angle_beta 110.34(2)
_cell_angle_gamma 90.00
_cell_formula_units_Z 4
_cell_length_a 8.939(5)
_cell_length_b 24.460(14)
_cell_length_c 18.213(9)
_cell_measurement_reflns_used 7444
_cell_measurement_temperature 293(2)
_cell_measurement_theta_max 28.0692
_cell_measurement_theta_min 2.0481
_cell_volume 3734(4)
_computing_cell_refinement CrystalClear
_computing_data_collection CrystalClear
_computing_data_reduction CrystalClear
_computing_publication_material 'CrystalStructure 3.7.0'
_computing_structure_refinement 'SHELXL-97 (Sheldrick, 1997)'
_computing_structure_solution 'SHELXS-97 (Sheldrick, 1990)'
_diffrn_ambient_temperature 293(2)
_diffrn_detector_area_resol_mean 7.31
_diffrn_measured_fraction_theta_full 0.991
_diffrn_measured_fraction_theta_max 0.991
_diffrn_measurement_device_type 'Rigaku Saturn'
_diffrn_measurement_method \w
_diffrn_radiation_monochromator Confocal
_diffrn_radiation_source 'Rotating Anode'
_diffrn_radiation_type MoK\a
_diffrn_radiation_wavelength 0.71070
_diffrn_reflns_av_R_equivalents 0.1868
_diffrn_reflns_av_sigmaI/netI 0.1497
_diffrn_reflns_limit_h_max 10
_diffrn_reflns_limit_h_min -10
_diffrn_reflns_limit_k_max 29
_diffrn_reflns_limit_k_min -29
_diffrn_reflns_limit_l_max 21
_diffrn_reflns_limit_l_min -21
_diffrn_reflns_number 27283
_diffrn_reflns_theta_full 25.01
_diffrn_reflns_theta_max 25.01
_diffrn_reflns_theta_min 2.39
_exptl_absorpt_coefficient_mu 2.948
_exptl_absorpt_correction_T_max 0.5902
_exptl_absorpt_correction_T_min 0.5902
_exptl_absorpt_correction_type multi-scan
_exptl_absorpt_process_details 'Jacobson, R. (1998) Private communication'
_exptl_crystal_colour red
_exptl_crystal_density_diffrn 1.752
_exptl_crystal_density_method 'not measured'
_exptl_crystal_description prism
_exptl_crystal_F_000 1940
_exptl_crystal_size_max 0.20
_exptl_crystal_size_mid 0.20
_exptl_crystal_size_min 0.20
_refine_diff_density_max 3.586
_refine_diff_density_min -2.045
_refine_diff_density_rms 0.239
_refine_ls_extinction_method none
_refine_ls_goodness_of_fit_ref 1.042
_refine_ls_hydrogen_treatment constr
_refine_ls_matrix_type full
_refine_ls_number_parameters 461
_refine_ls_number_reflns 6525
_refine_ls_number_restraints 0
_refine_ls_restrained_S_all 1.042
_refine_ls_R_factor_all 0.1081
_refine_ls_R_factor_gt 0.0797
_refine_ls_shift/su_max 0.001
_refine_ls_shift/su_mean 0.000
_refine_ls_structure_factor_coef Fsqd
_refine_ls_weighting_details 'calc w=1/[\s^2^(Fo^2^)+(0.0778P)^2^+0.0000P] where P=(Fo^2^+2Fc^2^)/3'
_refine_ls_weighting_scheme calc
_refine_ls_wR_factor_gt 0.1829
_refine_ls_wR_factor_ref 0.2034
_reflns_number_gt 4630
_reflns_number_total 6525
_reflns_threshold_expression >2sigma(I)
_cod_data_source_file C0DT00516A.TXT
_cod_data_source_block 21
_cod_original_sg_symbol_H-M P21/c
_cod_database_code 7014342

loop_
_symmetry_equiv_pos_as_xyz
'x, y, z'
'-x, y+1/2, -z+1/2'
'-x, -y, -z'
'x, -y-1/2, z-1/2'

loop_
_atom_site_label
_atom_site_type_symbol
_atom_site_fract_x
_atom_site_fract_y
_atom_site_fract_z
_atom_site_U_iso_or_equiv
_atom_site_adp_type
_atom_site_occupancy
_atom_site_symmetry_multiplicity
_atom_site_calc_flag
_atom_site_refinement_flags
_atom_site_disorder_assembly
_atom_site_disorder_group
Dy1 Dy 0.45778(6) 0.68633(2) 0.42194(3) 0.0228(2) Uani 1 1 d . . .
Co1 Co 1.00225(18) 0.83171(7) 0.48509(9) 0.0357(4) Uani 1 1 d . . .
Co2 Co 0.07286(17) 0.90972(6) 0.07413(8) 0.0272(4) Uani 1 1 d . . .
C1 C 0.6468(14) 0.8014(5) 0.4034(6) 0.033(3) Uani 1 1 d . . .
C2 C 0.4929(13) 0.8047(5) 0.3326(6) 0.027(3) Uani 1 1 d . . .
C3 C 0.4601(13) 0.8492(5) 0.2816(7) 0.033(3) Uani 1 1 d . . .
H3 H 0.5315 0.8782 0.2902 0.040 Uiso 1 1 calc R . .
C4 C 0.3150(12) 0.8494(4) 0.2160(6) 0.026(2) Uani 1 1 d . . .
C5 C 0.2156(12) 0.8031(5) 0.2095(6) 0.028(3) Uani 1 1 d . . .
H5 H 0.1183 0.8012 0.1685 0.034 Uiso 1 1 calc R . .
C6 C 0.2600(12) 0.7611(5) 0.2623(6) 0.027(2) Uani 1 1 d . . .
C7 C 0.1612(12) 0.7105(5) 0.2566(6) 0.027(3) Uani 1 1 d . . .
C8 C 0.5891(14) 0.6086(5) 0.3056(7) 0.036(3) Uani 1 1 d . . .
C9 C 0.5100(12) 0.5655(5) 0.3392(6) 0.026(2) Uani 1 1 d . . .
C10 C 0.5160(13) 0.5111(5) 0.3281(6) 0.030(3) Uani 1 1 d . . .
H10 H 0.5715 0.4979 0.2970 0.036 Uiso 1 1 calc R . .
C11 C 0.4406(13) 0.4745(4) 0.3623(6) 0.029(3) Uani 1 1 d . . .
C12 C 0.3588(14) 0.4955(4) 0.4081(6) 0.030(3) Uani 1 1 d . . .
H12 H 0.3052 0.4722 0.4309 0.037 Uiso 1 1 calc R . .
C13 C 0.3573(12) 0.5506(4) 0.4196(6) 0.026(2) Uani 1 1 d . . .
C14 C 0.2850(13) 0.5788(5) 0.4734(6) 0.030(3) Uani 1 1 d . . .
C15 C 0.7665(13) 0.6479(4) 0.5794(6) 0.024(2) Uani 1 1 d . . .
C16 C 0.6958(12) 0.6910(4) 0.6147(6) 0.023(2) Uani 1 1 d . . .
C17 C 0.7628(13) 0.7097(5) 0.6913(6) 0.029(3) Uani 1 1 d . . .
H17 H 0.8567 0.6944 0.7250 0.035 Uiso 1 1 calc R . .
C18 C 0.6864(13) 0.7525(5) 0.7174(6) 0.030(3) Uani 1 1 d . . .
C19 C 0.5441(13) 0.7731(5) 0.6652(7) 0.032(3) Uani 1 1 d . . .
H19 H 0.4905 0.8008 0.6808 0.039 Uiso 1 1 calc R . .
C20 C 0.4827(12) 0.7524(4) 0.5903(6) 0.026(2) Uani 1 1 d . . .
C21 C 0.3314(13) 0.7728(5) 0.5276(6) 0.030(3) Uani 1 1 d . . .
N1 N 0.3988(11) 0.7625(4) 0.3245(5) 0.029(2) Uani 1 1 d . . .
N2 N 0.4334(10) 0.5864(4) 0.3857(5) 0.026(2) Uani 1 1 d . . .
N3 N 0.5542(10) 0.7141(4) 0.5644(5) 0.028(2) Uani 1 1 d . . .
O1 O 0.6561(9) 0.7587(3) 0.4457(4) 0.0303(18) Uani 1 1 d . . .
O2 O 0.7482(9) 0.8390(3) 0.4177(4) 0.0347(19) Uani 1 1 d . . .
O3 O 0.2793(9) 0.8906(3) 0.1656(4) 0.037(2) Uani 1 1 d . . .
O4 O 0.2094(9) 0.6781(3) 0.3144(4) 0.0341(19) Uani 1 1 d . . .
O5 O 0.0383(9) 0.7030(3) 0.1964(4) 0.038(2) Uani 1 1 d . . .
O6 O 0.5877(9) 0.6582(3) 0.3312(4) 0.0328(18) Uani 1 1 d . . .
O7 O 0.6528(12) 0.5949(4) 0.2582(5) 0.056(3) Uani 1 1 d . . .
O8 O 0.4542(9) 0.4195(3) 0.3572(5) 0.037(2) Uani 1 1 d . . .
H8 H 0.5405 0.4163 0.3452 0.056 Uiso 1 1 d R . .
O9 O 0.3034(9) 0.6318(3) 0.4776(4) 0.0312(18) Uani 1 1 d . . .
O10 O 0.2117(8) 0.5522(3) 0.5087(4) 0.0295(18) Uani 1 1 d . . .
O11 O 0.6933(8) 0.6389(3) 0.5050(4) 0.0267(17) Uani 1 1 d . . .
O12 O 0.8992(8) 0.6263(3) 0.6206(4) 0.0274(17) Uani 1 1 d . . .
O13 O 0.7529(9) 0.7708(3) 0.7908(4) 0.036(2) Uani 1 1 d . . .
H13 H 0.8501 0.7721 0.8024 0.055 Uiso 1 1 calc R . .
O14 O 0.2492(9) 0.8087(3) 0.5474(5) 0.038(2) Uani 1 1 d . . .
O15 O 0.2952(9) 0.7512(3) 0.4605(4) 0.0339(19) Uani 1 1 d . . .
O16 O 0.9970(13) 0.8799(4) 0.5793(6) 0.075(3) Uani 1 1 d . . .
H16A H 0.9094 0.8938 0.5787 0.090 Uiso 1 1 d R . .
H16B H 1.0822 0.8857 0.6179 0.090 Uiso 1 1 d R . .
O17 O 1.0537(13) 0.9023(4) 0.4356(6) 0.081(4) Uani 1 1 d . . .
H17A H 0.9781 0.9198 0.4024 0.097 Uiso 1 1 d R . .
H17B H 1.1491 0.9137 0.4482 0.097 Uiso 1 1 d R . .
O18 O 1.0077(10) 0.7877(4) 0.3893(5) 0.051(2) Uani 1 1 d . . .
H18A H 0.9225 0.7827 0.3504 0.061 Uiso 1 1 d R . .
H18B H 1.0954 0.7746 0.3888 0.061 Uiso 1 1 d R . .
O19 O 0.9505(9) 0.7636(3) 0.5456(4) 0.039(2) Uani 1 1 d . . .
H19A H 0.8548 0.7530 0.5348 0.047 Uiso 1 1 d R . .
H19B H 1.0259 0.7471 0.5805 0.047 Uiso 1 1 d R . .
O20 O 0.0512(11) 0.8360(3) 0.0108(5) 0.047(2) Uani 1 1 d . . .
H20A H -0.0107 0.8108 0.0150 0.057 Uiso 1 1 d R . .
H20B H 0.1051 0.8317 -0.0192 0.057 Uiso 1 1 d R . .
O21 O -0.1265(10) 0.9398(4) -0.0225(5) 0.046(2) Uani 1 1 d . . .
H21B H -0.2302 0.9414 -0.0468 0.056 Uiso 1 1 d R . .
H21A H -0.0919 0.9710 0.0015 0.056 Uiso 1 1 d R . .
O22 O 0.0707(11) 0.9834(4) 0.1306(5) 0.053(2) Uani 1 1 d . . .
H22A H 0.0115 0.9866 0.1582 0.064 Uiso 1 1 d R . .
H22B H 0.1280 1.0102 0.1266 0.064 Uiso 1 1 d R . .
O23 O 0.9994(18) 0.0900(7) 0.1982(12) 0.166(8) Uani 1 1 d . . .
O24 O 0.960(4) 0.9250(10) 0.2756(10) 0.298(18) Uani 1 1 d . . .

loop_
_atom_site_aniso_label
_atom_site_aniso_U_11
_atom_site_aniso_U_22
_atom_site_aniso_U_33
_atom_site_aniso_U_23
_atom_site_aniso_U_13
_atom_site_aniso_U_12
Dy1 0.0259(3) 0.0241(3) 0.0181(3) 0.0017(2) 0.0071(2) -0.0002(2)
Co1 0.0285(9) 0.0419(10) 0.0322(9) 0.0009(7) 0.0047(7) 0.0028(7)
Co2 0.0289(8) 0.0280(9) 0.0242(8) 0.0048(6) 0.0085(7) 0.0002(6)
C1 0.039(7) 0.033(7) 0.022(6) 0.001(5) 0.004(5) -0.005(6)
C2 0.023(6) 0.038(7) 0.024(6) 0.004(5) 0.011(5) -0.001(5)
C3 0.033(7) 0.028(6) 0.040(7) 0.006(5) 0.013(6) 0.009(5)
C4 0.030(6) 0.021(6) 0.022(6) 0.007(4) 0.003(5) -0.002(5)
C5 0.013(5) 0.045(7) 0.021(6) 0.004(5) -0.001(4) -0.005(5)
C6 0.024(6) 0.039(7) 0.016(5) 0.007(5) 0.005(5) -0.004(5)
C7 0.017(6) 0.030(6) 0.032(6) 0.002(5) 0.006(5) 0.002(5)
C8 0.040(7) 0.037(7) 0.033(7) -0.003(6) 0.014(6) 0.007(6)
C9 0.031(6) 0.031(7) 0.022(6) -0.001(5) 0.017(5) -0.005(5)
C10 0.031(6) 0.033(7) 0.029(6) -0.005(5) 0.014(5) 0.004(5)
C11 0.032(6) 0.019(6) 0.032(6) -0.004(5) 0.005(5) -0.009(5)
C12 0.050(7) 0.014(6) 0.031(6) 0.004(5) 0.018(6) -0.002(5)
C13 0.026(6) 0.029(6) 0.023(6) -0.009(5) 0.009(5) -0.007(5)
C14 0.029(6) 0.034(7) 0.024(6) 0.004(5) 0.004(5) 0.005(5)
C15 0.033(6) 0.025(6) 0.017(5) 0.007(4) 0.011(5) -0.005(5)
C16 0.023(6) 0.037(7) 0.011(5) -0.008(4) 0.007(4) 0.000(5)
C17 0.029(6) 0.030(6) 0.031(6) 0.008(5) 0.015(5) -0.002(5)
C18 0.035(7) 0.033(7) 0.023(6) -0.001(5) 0.010(5) 0.008(5)
C19 0.033(7) 0.034(7) 0.035(7) -0.008(5) 0.019(6) 0.003(5)
C20 0.024(6) 0.027(6) 0.025(6) -0.008(5) 0.007(5) 0.014(5)
C21 0.026(6) 0.035(7) 0.025(6) 0.007(5) 0.003(5) -0.002(5)
N1 0.033(5) 0.022(5) 0.031(5) 0.009(4) 0.012(4) -0.002(4)
N2 0.026(5) 0.032(5) 0.018(4) -0.003(4) 0.006(4) -0.005(4)
N3 0.032(5) 0.031(6) 0.018(5) -0.003(4) 0.006(4) 0.002(4)
O1 0.034(4) 0.024(4) 0.030(4) 0.006(3) 0.008(4) -0.004(3)
O2 0.028(4) 0.029(5) 0.038(5) 0.008(4) -0.001(4) -0.005(4)
O3 0.031(4) 0.040(5) 0.037(5) 0.020(4) 0.009(4) 0.001(4)
O4 0.041(5) 0.035(5) 0.025(4) 0.012(3) 0.009(4) -0.003(4)
O5 0.036(5) 0.040(5) 0.029(4) 0.009(4) 0.000(4) -0.010(4)
O6 0.047(5) 0.028(5) 0.029(4) -0.001(3) 0.021(4) -0.005(4)
O7 0.102(8) 0.036(5) 0.057(6) -0.008(4) 0.062(6) -0.011(5)
O8 0.046(5) 0.025(4) 0.048(5) -0.005(4) 0.026(4) -0.001(4)
O9 0.041(5) 0.029(5) 0.030(4) 0.003(3) 0.021(4) -0.001(4)
O10 0.031(4) 0.027(4) 0.035(4) 0.000(3) 0.017(4) -0.003(3)
O11 0.034(4) 0.026(4) 0.019(4) -0.007(3) 0.007(3) 0.005(3)
O12 0.023(4) 0.035(4) 0.021(4) -0.010(3) 0.002(3) 0.007(3)
O13 0.031(4) 0.049(5) 0.019(4) -0.012(4) -0.005(3) 0.010(4)
O14 0.032(5) 0.041(5) 0.033(5) -0.014(4) 0.001(4) 0.010(4)
O15 0.028(4) 0.047(5) 0.022(4) -0.007(4) 0.003(3) 0.001(4)
O16 0.072(7) 0.070(8) 0.071(7) -0.026(6) 0.010(6) 0.021(6)
O17 0.073(8) 0.080(8) 0.075(8) 0.015(6) 0.005(6) -0.010(6)
O18 0.031(5) 0.078(7) 0.037(5) -0.010(5) 0.004(4) 0.015(5)
O19 0.032(5) 0.050(5) 0.028(4) 0.004(4) 0.000(4) 0.004(4)
O20 0.070(6) 0.031(5) 0.058(6) -0.004(4) 0.043(5) -0.008(4)
O21 0.039(5) 0.050(6) 0.039(5) 0.024(4) 0.000(4) -0.014(4)
O22 0.053(6) 0.043(6) 0.069(7) -0.003(5) 0.029(5) -0.001(4)
O23 0.103(11) 0.136(14) 0.23(2) -0.108(14) 0.023(12) 0.028(10)
O24 0.55(5) 0.21(3) 0.074(12) 0.010(14) 0.03(2) -0.02(3)

loop_
_atom_type_symbol
_atom_type_description
_atom_type_scat_dispersion_real
_atom_type_scat_dispersion_imag
_atom_type_scat_source
C C 0.0033 0.0016 'International Tables Vol C Tables 4.2.6.8 and 6.1.1.4'
H H 0.0000 0.0000 'International Tables Vol C Tables 4.2.6.8 and 6.1.1.4'
Co Co 0.3494 0.9721 'International Tables Vol C Tables 4.2.6.8 and 6.1.1.4'
Dy Dy -0.1892 4.4098 'International Tables Vol C Tables 4.2.6.8 and 6.1.1.4'
N N 0.0061 0.0033 'International Tables Vol C Tables 4.2.6.8 and 6.1.1.4'
O O 0.0106 0.0060 'International Tables Vol C Tables 4.2.6.8 and 6.1.1.4'

loop_
_geom_angle_atom_site_label_1
_geom_angle_atom_site_label_2
_geom_angle_atom_site_label_3
_geom_angle
_geom_angle_site_symmetry_1
_geom_angle_site_symmetry_3
_geom_angle_publ_flag
O9 Dy1 O4 78.0(3) . . ?
O9 Dy1 O15 75.4(3) . . ?
O4 Dy1 O15 79.2(3) . . ?
O9 Dy1 O11 88.4(3) . . ?
O4 Dy1 O11 145.6(2) . . ?
O15 Dy1 O11 127.9(2) . . ?
O9 Dy1 O6 128.0(3) . . ?
O4 Dy1 O6 86.9(3) . . ?
O15 Dy1 O6 149.7(3) . . ?
O11 Dy1 O6 76.8(2) . . ?
O9 Dy1 O1 145.5(2) . . ?
O4 Dy1 O1 127.9(2) . . ?
O15 Dy1 O1 86.8(3) . . ?
O11 Dy1 O1 79.4(2) . . ?
O6 Dy1 O1 80.6(3) . . ?
O9 Dy1 N1 135.1(3) . . ?
O4 Dy1 N1 65.0(3) . . ?
O15 Dy1 N1 73.5(3) . . ?
O11 Dy1 N1 136.4(3) . . ?
O6 Dy1 N1 76.1(3) . . ?
O1 Dy1 N1 63.0(3) . . ?
O9 Dy1 N2 63.8(3) . . ?
O4 Dy1 N2 74.6(3) . . ?
O15 Dy1 N2 135.0(3) . . ?
O11 Dy1 N2 71.1(2) . . ?
O6 Dy1 N2 64.2(3) . . ?
O1 Dy1 N2 138.0(3) . . ?
N1 Dy1 N2 124.0(3) . . ?
O9 Dy1 N3 75.8(3) . . ?
O4 Dy1 N3 138.4(3) . . ?
O15 Dy1 N3 63.2(3) . . ?
O11 Dy1 N3 64.8(3) . . ?
O6 Dy1 N3 134.6(3) . . ?
O1 Dy1 N3 69.8(3) . . ?
N1 Dy1 N3 116.2(3) . . ?
N2 Dy1 N3 119.8(3) . . ?
O18 Co1 O17 89.6(4) . . ?
O18 Co1 O16 177.2(4) . . ?
O17 Co1 O16 87.6(5) . . ?
O18 Co1 O19 95.9(4) . . ?
O17 Co1 O19 174.5(4) . . ?
O16 Co1 O19 86.9(4) . . ?
O18 Co1 O14 89.4(3) . 1_655 ?
O17 Co1 O14 96.0(4) . 1_655 ?
O16 Co1 O14 91.4(3) . 1_655 ?
O19 Co1 O14 83.8(3) . 1_655 ?
O18 Co1 O2 83.9(3) . . ?
O17 Co1 O2 91.8(4) . . ?
O16 Co1 O2 95.7(4) . . ?
O19 Co1 O2 89.1(3) . . ?
O14 Co1 O2 169.6(3) 1_655 . ?
O3 Co2 O22 87.5(3) . . ?
O3 Co2 O20 97.7(3) . . ?
O22 Co2 O20 174.4(4) . . ?
O3 Co2 O21 172.2(3) . . ?
O22 Co2 O21 87.7(4) . . ?
O20 Co2 O21 87.3(4) . . ?
O3 Co2 O12 98.8(3) . 4_475 ?
O22 Co2 O12 91.6(3) . 4_475 ?
O20 Co2 O12 85.7(3) . 4_475 ?
O21 Co2 O12 87.5(3) . 4_475 ?
O3 Co2 O10 91.1(3) . 4_575 ?
O22 Co2 O10 90.3(3) . 4_575 ?
O20 Co2 O10 91.6(3) . 4_575 ?
O21 Co2 O10 82.8(3) . 4_575 ?
O12 Co2 O10 170.1(3) 4_475 4_575 ?
O2 C1 O1 125.6(10) . . ?
O2 C1 C2 120.7(10) . . ?
O1 C1 C2 113.7(10) . . ?
N1 C2 C3 124.2(10) . . ?
N1 C2 C1 114.2(9) . . ?
C3 C2 C1 121.6(10) . . ?
C2 C3 C4 118.7(10) . . ?
C2 C3 H3 120.6 . . ?
C4 C3 H3 120.6 . . ?
O3 C4 C5 123.8(9) . . ?
O3 C4 C3 120.9(9) . . ?
C5 C4 C3 115.3(9) . . ?
C6 C5 C4 121.4(9) . . ?
C6 C5 H5 119.3 . . ?
C4 C5 H5 119.3 . . ?
N1 C6 C5 121.6(10) . . ?
N1 C6 C7 115.1(9) . . ?
C5 C6 C7 123.3(9) . . ?
O5 C7 O4 124.6(10) . . ?
O5 C7 C6 119.5(9) . . ?
O4 C7 C6 115.8(9) . . ?
O7 C8 O6 124.6(12) . . ?
O7 C8 C9 119.2(11) . . ?
O6 C8 C9 116.2(10) . . ?
C10 C9 N2 121.2(10) . . ?
C10 C9 C8 125.4(10) . . ?
N2 C9 C8 113.4(9) . . ?
C9 C10 C11 121.1(10) . . ?
C9 C10 H10 119.5 . . ?
C11 C10 H10 119.5 . . ?
O8 C11 C12 119.2(10) . . ?
O8 C11 C10 122.6(10) . . ?
C12 C11 C10 118.1(10) . . ?
C13 C12 C11 119.6(10) . . ?
C13 C12 H12 120.2 . . ?
C11 C12 H12 120.2 . . ?
C12 C13 N2 121.7(10) . . ?
C12 C13 C14 125.3(10) . . ?
N2 C13 C14 112.9(9) . . ?
O10 C14 O9 124.5(10) . . ?
O10 C14 C13 120.9(10) . . ?
O9 C14 C13 114.6(10) . . ?
O12 C15 O11 124.7(10) . . ?
O12 C15 C16 119.1(9) . . ?
O11 C15 C16 115.8(9) . . ?
C17 C16 N3 120.1(10) . . ?
C17 C16 C15 124.6(10) . . ?
N3 C16 C15 115.3(8) . . ?
C16 C17 C18 119.3(10) . . ?
C16 C17 H17 120.4 . . ?
C18 C17 H17 120.4 . . ?
O13 C18 C19 123.0(10) . . ?
O13 C18 C17 118.9(10) . . ?
C19 C18 C17 118.1(10) . . ?
C20 C19 C18 119.9(10) . . ?
C20 C19 H19 120.1 . . ?
C18 C19 H19 120.1 . . ?
N3 C20 C19 122.9(10) . . ?
N3 C20 C21 112.5(9) . . ?
C19 C20 C21 124.5(10) . . ?
O15 C21 O14 125.6(10) . . ?
O15 C21 C20 116.7(10) . . ?
O14 C21 C20 117.7(9) . . ?
C2 N1 C6 118.7(9) . . ?
C2 N1 Dy1 122.6(7) . . ?
C6 N1 Dy1 118.6(7) . . ?
C9 N2 C13 118.4(9) . . ?
C9 N2 Dy1 120.7(7) . . ?
C13 N2 Dy1 120.6(7) . . ?
C20 N3 C16 119.7(8) . . ?
C20 N3 Dy1 121.8(7) . . ?
C16 N3 Dy1 118.2(6) . . ?
C1 O1 Dy1 126.4(7) . . ?
C1 O2 Co1 126.3(7) . . ?
C4 O3 Co2 131.5(7) . . ?
C7 O4 Dy1 125.0(7) . . ?
C8 O6 Dy1 125.1(7) . . ?
C11 O8 H8 102.3 . . ?
C14 O9 Dy1 127.6(7) . . ?
C14 O10 Co2 123.5(7) . 4_576 ?
C15 O11 Dy1 125.7(6) . . ?
C15 O12 Co2 125.2(6) . 4_676 ?
C18 O13 H13 109.5 . . ?
C21 O14 Co1 127.6(7) . 1_455 ?
C21 O15 Dy1 125.3(7) . . ?
Co1 O16 H16A 119.8 . . ?
Co1 O16 H16B 120.2 . . ?
H16A O16 H16B 120.0 . . ?
Co1 O17 H17A 119.3 . . ?
Co1 O17 H17B 120.8 . . ?
H17A O17 H17B 120.0 . . ?
Co1 O18 H18A 120.1 . . ?
Co1 O18 H18B 119.9 . . ?
H18A O18 H18B 120.0 . . ?
Co1 O19 H19A 120.1 . . ?
Co1 O19 H19B 119.9 . . ?
H19A O19 H19B 120.0 . . ?
Co2 O20 H20A 120.6 . . ?
Co2 O20 H20B 119.4 . . ?
H20A O20 H20B 120.0 . . ?
Co2 O21 H21B 148.7 . . ?
Co2 O21 H21A 80.9 . . ?
H21B O21 H21A 109.8 . . ?
Co2 O22 H22A 119.0 . . ?
Co2 O22 H22B 121.0 . . ?
H22A O22 H22B 120.0 . . ?

loop_
_geom_bond_atom_site_label_1
_geom_bond_atom_site_label_2
_geom_bond_distance
_geom_bond_site_symmetry_2
_geom_bond_publ_flag
Dy1 O9 2.384(7) . ?
Dy1 O4 2.405(8) . ?
Dy1 O15 2.415(8) . ?
Dy1 O11 2.420(7) . ?
Dy1 O6 2.426(8) . ?
Dy1 O1 2.435(7) . ?
Dy1 N1 2.500(8) . ?
Dy1 N2 2.523(9) . ?
Dy1 N3 2.527(8) . ?
Co1 O18 2.065(9) . ?
Co1 O17 2.071(11) . ?
Co1 O16 2.095(10) . ?
Co1 O19 2.134(8) . ?
Co1 O14 2.176(8) 1_655 ?
Co1 O2 2.182(7) . ?
Co2 O3 2.064(7) . ?
Co2 O22 2.079(9) . ?
Co2 O20 2.113(8) . ?
Co2 O21 2.154(8) . ?
Co2 O12 2.193(7) 4_475 ?
Co2 O10 2.205(7) 4_575 ?
C1 O2 1.254(13) . ?
C1 O1 1.283(13) . ?
C1 C2 1.526(15) . ?
C2 N1 1.307(13) . ?
C2 C3 1.394(15) . ?
C3 C4 1.426(14) . ?
C3 H3 0.9300 . ?
C4 O3 1.326(12) . ?
C4 C5 1.419(15) . ?
C5 C6 1.369(14) . ?
C5 H5 0.9300 . ?
C6 N1 1.358(13) . ?
C6 C7 1.502(15) . ?
C7 O5 1.268(12) . ?
C7 O4 1.269(12) . ?
C8 O7 1.235(14) . ?
C8 O6 1.301(14) . ?
C8 C9 1.512(16) . ?
C9 C10 1.349(14) . ?
C9 N2 1.361(13) . ?
C10 C11 1.392(15) . ?
C10 H10 0.9300 . ?
C11 O8 1.357(12) . ?
C11 C12 1.384(15) . ?
C12 C13 1.366(14) . ?
C12 H12 0.9300 . ?
C13 N2 1.378(13) . ?
C13 C14 1.515(15) . ?
C14 O10 1.249(13) . ?
C14 O9 1.305(13) . ?
C15 O12 1.277(12) . ?
C15 O11 1.301(11) . ?
C15 C16 1.488(14) . ?
C16 C17 1.390(14) . ?
C16 N3 1.398(13) . ?
C17 C18 1.419(15) . ?
C17 H17 0.9300 . ?
C18 O13 1.338(12) . ?
C18 C19 1.391(15) . ?
C19 C20 1.377(14) . ?
C19 H19 0.9300 . ?
C20 N3 1.310(13) . ?
C20 C21 1.520(14) . ?
C21 O15 1.267(13) . ?
C21 O14 1.275(13) . ?
O8 H8 0.8753 . ?
O10 Co2 2.205(7) 4_576 ?
O12 Co2 2.193(7) 4_676 ?
O13 H13 0.8200 . ?
O14 Co1 2.176(8) 1_455 ?
O16 H16A 0.8500 . ?
O16 H16B 0.8500 . ?
O17 H17A 0.8501 . ?
O17 H17B 0.8499 . ?
O18 H18A 0.8500 . ?
O18 H18B 0.8499 . ?
O19 H19A 0.8500 . ?
O19 H19B 0.8500 . ?
O20 H20A 0.8500 . ?
O20 H20B 0.8499 . ?
O21 H21B 0.8784 . ?
O21 H21A 0.8803 . ?
O22 H22A 0.8500 . ?
O22 H22B 0.8499 . ?
